data_7713837
loop_
_publ_author_name
'Panda, Suvam Kumar'
'Torres, Julia'
'Kremer, Carlos'
'Singh, Akhilesh Kumar'

_publ_section_title
;
 Comparative ParaCEST effect of amide and hydroxy group in divalent Cobalt
 and Nickel complexes of tripyridine-based ligands
;
_journal_name_full 'Dalton Transactions'
_journal_paper_doi 10.1039/D3DT01422C
_journal_year 2023
_chemical_formula_sum 'C21 H25 Cl2 Co N5 O4'
_chemical_formula_weight 541.29
_space_group_crystal_system monoclinic
_space_group_IT_number 14
_space_group_name_Hall '-P 2yn'
_space_group_name_H-M_alt 'P 1 21/n 1'
_atom_sites_solution_hydrogens mixed
_audit_creation_method SHELXL-2018/3
_audit_update_record
;
2023-05-10 deposited with the CCDC.	2023-08-30 downloaded from the CCDC.
;
_cell_angle_alpha 90
_cell_angle_beta 100.469(6)
_cell_angle_gamma 90
_cell_formula_units_Z 4
_cell_length_a 7.7622(15)
_cell_length_b 18.351(4)
_cell_length_c 18.175(3)
_cell_measurement_reflns_used 28844
_cell_measurement_temperature 293(2)
_cell_measurement_theta_max 28.310
_cell_measurement_theta_min 2.220
_cell_volume 2545.8(9)
_computing_structure_refinement 'SHELXL-2018/3 (Sheldrick, 2018)'
_computing_structure_solution 'SHELXT 2014/5 (Sheldrick, 2014)'
_diffrn_ambient_temperature 293(2)
_diffrn_measured_fraction_theta_full 0.999
_diffrn_measured_fraction_theta_max 0.995
_diffrn_measurement_device_type 'Bruker D8 Venture photon 100 CMOS detector'
_diffrn_measurement_method 'Omega and Phi scans'
_diffrn_radiation_type MoK\a
_diffrn_radiation_wavelength 0.71073
_diffrn_reflns_av_R_equivalents 0.1777
_diffrn_reflns_av_unetI/netI 0.1658
_diffrn_reflns_Laue_measured_fraction_full 0.999
_diffrn_reflns_Laue_measured_fraction_max 0.995
_diffrn_reflns_limit_h_max 10
_diffrn_reflns_limit_h_min -10
_diffrn_reflns_limit_k_max 23
_diffrn_reflns_limit_k_min -24
_diffrn_reflns_limit_l_max 24
_diffrn_reflns_limit_l_min -24
_diffrn_reflns_number 28844
_diffrn_reflns_point_group_measured_fraction_full 0.999
_diffrn_reflns_point_group_measured_fraction_max 0.995
_diffrn_reflns_theta_full 25.242
_diffrn_reflns_theta_max 28.310
_diffrn_reflns_theta_min 2.220
_diffrn_source microfocus
_exptl_absorpt_coefficient_mu 0.919
_exptl_absorpt_correction_T_max 0.863
_exptl_absorpt_correction_T_min 0.694
_exptl_absorpt_correction_type empirical
_exptl_absorpt_process_details SADABS
_exptl_crystal_colour 'Light Pink'
_exptl_crystal_density_diffrn 1.412
_exptl_crystal_description Block
_exptl_crystal_F_000 1116
_exptl_crystal_size_max 0.42
_exptl_crystal_size_mid 0.34
_exptl_crystal_size_min 0.16
_exptl_transmission_factor_max 0.999
_exptl_transmission_factor_min 0.995
_refine_diff_density_max 0.776
_refine_diff_density_min -1.012
_refine_diff_density_rms 0.109
_refine_ls_extinction_method none
_refine_ls_goodness_of_fit_ref 0.946
_refine_ls_hydrogen_treatment mixed
_refine_ls_matrix_type full
_refine_ls_number_parameters 307
_refine_ls_number_reflns 6308
_refine_ls_number_restraints 6
_refine_ls_restrained_S_all 0.946
_refine_ls_R_factor_all 0.1917
_refine_ls_R_factor_gt 0.0867
_refine_ls_shift/su_max 0.002
_refine_ls_shift/su_mean 0.008
_refine_ls_structure_factor_coef Fsqd
_refine_ls_weighting_details 'w=1/[\s^2^(Fo^2^)+(0.1920P)^2^] where P=(Fo^2^+2Fc^2^)/3'
_refine_ls_weighting_scheme calc
_refine_ls_wR_factor_gt 0.2450
_refine_ls_wR_factor_ref 0.3250
_reflns_Friedel_coverage 0.000
_reflns_number_gt 2884
_reflns_number_total 6308
_reflns_threshold_expression 'I > 2\s(I)'
_cod_data_source_file d3dt01422c2.cif
_cod_data_source_block 1
_cod_depositor_comments
;
The following automatic conversions were performed:

data item '_exptl_absorpt_correction_type' value 'Empirical' was
changed to 'empirical' in accordance with the
/home/data/users/saulius/crontab/automatic-downloads/rss-feeds/RSC/lib/dictionaries/cif_core.dic
dictionary named 'cif_core.dic' version 2.4.2 last updated on
2011-04-26.

Automatic conversion script
Id: cif_fix_values 8170 2020-07-09 18:12:32Z antanas 
;
_cod_original_cell_volume 2545.8(8)
_cod_original_sg_symbol_H-M 'P 21/n'
_cod_database_code 7713837
_shelx_shelxl_version_number 2018/3
_shelx_space_group_comment
;
The symmetry employed for this shelxl refinement is uniquely defined
by the following loop, which should always be used as a source of
symmetry information in preference to the above space-group names.
They are only intended as comments.
;
_shelx_estimated_absorpt_t_min 0.694
_shelx_estimated_absorpt_t_max 0.863

loop_
_space_group_symop_operation_xyz
'x, y, z'
'-x+1/2, y+1/2, -z+1/2'
'-x, -y, -z'
'x-1/2, -y-1/2, z-1/2'

loop_
_atom_site_label
_atom_site_type_symbol
_atom_site_fract_x
_atom_site_fract_y
_atom_site_fract_z
_atom_site_U_iso_or_equiv
_atom_site_adp_type
_atom_site_occupancy
_atom_site_site_symmetry_order
_atom_site_calc_flag
_atom_site_refinement_flags_posn
_atom_site_refinement_flags_adp
_atom_site_refinement_flags_occupancy
_atom_site_disorder_assembly
_atom_site_disorder_group
Co1 Co 0.44503(12) 0.27397(5) 0.32506(5) 0.0416(3) Uani 1 1 d D . . . .
Cl2 Cl 0.6601(2) 0.10906(8) 0.04722(9) 0.0451(5) Uani 1 1 d . . . . .
O2 O 0.6414(6) 0.1893(3) 0.3205(3) 0.0473(12) Uani 1 1 d D . . . .
O1 O 0.5861(6) 0.3224(3) 0.2412(3) 0.0534(13) Uani 1 1 d D . . . .
O3 O 0.6728(6) 0.3243(2) 0.4035(2) 0.0412(10) Uani 1 1 d . . . . .
N5 N 0.7919(7) 0.4327(3) 0.4417(3) 0.0421(13) Uani 1 1 d . . . . .
H5A H 0.891521 0.412779 0.458676 0.050 Uiso 1 1 calc R U . . .
H5B H 0.779195 0.479004 0.445426 0.050 Uiso 1 1 calc R U . . .
N1 N 0.4149(9) 0.1986(3) 0.4077(3) 0.0515(15) Uani 1 1 d . . . . .
N2 N 0.1480(8) 0.2688(3) 0.3316(4) 0.0549(17) Uani 1 1 d . . . . .
N4 N 0.3093(7) 0.2425(3) 0.2180(3) 0.0457(14) Uani 1 1 d . . . . .
N3 N 0.3641(8) 0.3791(3) 0.3522(3) 0.0479(15) Uani 1 1 d . . . . .
C6 C 0.4854(8) 0.4263(3) 0.3850(3) 0.0390(15) Uani 1 1 d . . . . .
C16 C 0.2699(12) 0.2006(5) 0.4406(4) 0.068(3) Uani 1 1 d . . . . .
C17 C 0.253(2) 0.1533(5) 0.4987(7) 0.109(5) Uani 1 1 d . . . . .
H17 H 0.152277 0.154024 0.519837 0.131 Uiso 1 1 calc R U . . .
C18 C 0.382(2) 0.1075(6) 0.5234(7) 0.118(5) Uani 1 1 d . . . . .
H18 H 0.373100 0.077498 0.563843 0.141 Uiso 1 1 calc R U . . .
C19 C 0.5344(16) 0.1028(5) 0.4894(5) 0.090(3) Uani 1 1 d . . . . .
H19 H 0.624149 0.069776 0.505657 0.108 Uiso 1 1 calc R U . . .
C20 C 0.5397(12) 0.1509(4) 0.4306(4) 0.057(2) Uani 1 1 d . . . . .
C21 C 0.6884(11) 0.1480(4) 0.3878(4) 0.0567(19) Uani 1 1 d D . . . .
H21A H 0.793585 0.168131 0.418003 0.068 Uiso 1 1 calc R U . . .
H21B H 0.711783 0.097899 0.375907 0.068 Uiso 1 1 calc R U . . .
C15 C 0.1357(12) 0.2562(5) 0.4076(5) 0.071(3) Uani 1 1 d . . . . .
H15A H 0.019290 0.238746 0.410763 0.086 Uiso 1 1 calc R U . . .
H15B H 0.155676 0.301343 0.435608 0.086 Uiso 1 1 calc R U . . .
C8 C 0.0741(11) 0.2107(5) 0.2804(5) 0.070(3) Uani 1 1 d . . . . .
H8A H -0.052451 0.215256 0.269467 0.084 Uiso 1 1 calc R U . . .
H8B H 0.102983 0.163788 0.303943 0.084 Uiso 1 1 calc R U . . .
C9 C 0.1439(10) 0.2147(4) 0.2097(5) 0.0533(19) Uani 1 1 d . . . . .
C13 C 0.3786(10) 0.2536(4) 0.1574(4) 0.0495(17) Uani 1 1 d . . . . .
C14 C 0.5535(10) 0.2875(4) 0.1701(4) 0.054(2) Uani 1 1 d D . . . .
H14A H 0.641870 0.250473 0.168194 0.065 Uiso 1 1 calc R U . . .
H14B H 0.560004 0.322904 0.131106 0.065 Uiso 1 1 calc R U . . .
C12 C 0.2904(12) 0.2342(4) 0.0852(4) 0.055(2) Uani 1 1 d . . . . .
H12 H 0.344657 0.239890 0.044001 0.067 Uiso 1 1 calc R U . . .
C11 C 0.1234(13) 0.2069(5) 0.0767(5) 0.071(3) Uani 1 1 d . . . . .
H11 H 0.061408 0.194807 0.029592 0.085 Uiso 1 1 calc R U . . .
C10 C 0.0484(10) 0.1975(4) 0.1407(5) 0.061(2) Uani 1 1 d . . . . .
H10 H -0.065251 0.179865 0.136367 0.073 Uiso 1 1 calc R U . . .
C1 C 0.0699(10) 0.3405(4) 0.3052(5) 0.066(2) Uani 1 1 d . . . . .
H1A H -0.040997 0.347194 0.321740 0.079 Uiso 1 1 calc R U . . .
H1B H 0.048765 0.342408 0.250928 0.079 Uiso 1 1 calc R U . . .
C2 C 0.1952(9) 0.3992(4) 0.3367(4) 0.0526(19) Uani 1 1 d . . . . .
C5 C 0.4428(9) 0.4973(4) 0.3990(4) 0.0481(17) Uani 1 1 d . . . . .
H5 H 0.528528 0.529761 0.421523 0.058 Uiso 1 1 calc R U . . .
C4 C 0.2688(10) 0.5196(4) 0.3788(4) 0.0526(18) Uani 1 1 d . . . . .
H4 H 0.236718 0.567703 0.385234 0.063 Uiso 1 1 calc R U . . .
C3 C 0.1469(10) 0.4688(4) 0.3493(5) 0.059(2) Uani 1 1 d . . . . .
H3 H 0.029341 0.481981 0.337568 0.071 Uiso 1 1 calc R U . . .
C7 C 0.6575(9) 0.3918(3) 0.4096(3) 0.0381(14) Uani 1 1 d . . . . .
Cl1 Cl 0.7492(5) 0.45728(14) 0.20107(17) 0.1112(11) Uani 1 1 d . . . . .
O10 O 0.6867(13) 0.0988(4) 0.2163(4) 0.121(3) Uani 1 1 d G . . . .
H10A H 0.596376 0.076479 0.224688 0.182 Uiso 1 1 d G U . . .
H10B H 0.656104 0.116292 0.172534 0.182 Uiso 1 1 d G U . . .
H1 H 0.643(14) 0.361(3) 0.237(3) 0.182 Uiso 1 1 d D U . . .
H2 H 0.671(10) 0.163(3) 0.2856(11) 0.182 Uiso 1 1 d D U . . .

loop_
_atom_site_aniso_label
_atom_site_aniso_U_11
_atom_site_aniso_U_22
_atom_site_aniso_U_33
_atom_site_aniso_U_23
_atom_site_aniso_U_13
_atom_site_aniso_U_12
Co1 0.0362(6) 0.0484(6) 0.0418(6) -0.0099(4) 0.0117(4) -0.0100(4)
Cl2 0.0449(11) 0.0413(9) 0.0455(10) 0.0019(7) -0.0009(7) 0.0004(7)
O2 0.049(3) 0.052(3) 0.044(3) 0.002(2) 0.014(2) -0.003(2)
O1 0.043(3) 0.078(4) 0.039(3) 0.001(2) 0.007(2) -0.012(2)
O3 0.039(3) 0.038(2) 0.043(3) -0.0012(19) -0.002(2) -0.0059(18)
N5 0.043(4) 0.032(3) 0.047(3) 0.002(2) -0.002(3) -0.001(2)
N1 0.066(4) 0.045(3) 0.048(4) -0.010(3) 0.021(3) -0.014(3)
N2 0.037(4) 0.065(4) 0.068(4) -0.032(3) 0.024(3) -0.021(3)
N4 0.035(3) 0.054(3) 0.048(4) -0.014(3) 0.007(3) -0.002(2)
N3 0.044(4) 0.053(3) 0.048(4) -0.016(3) 0.011(3) -0.011(3)
C6 0.032(4) 0.044(4) 0.039(4) -0.008(3) 0.001(3) -0.011(3)
C16 0.091(7) 0.068(5) 0.058(5) -0.032(4) 0.049(5) -0.044(5)
C17 0.179(13) 0.073(7) 0.106(9) -0.021(6) 0.107(9) -0.028(7)
C18 0.187(14) 0.087(8) 0.107(9) 0.003(7) 0.101(10) -0.022(8)
C19 0.163(11) 0.056(5) 0.057(6) -0.002(4) 0.036(6) -0.019(6)
C20 0.088(6) 0.055(4) 0.029(4) -0.008(3) 0.015(4) -0.031(4)
C21 0.066(5) 0.052(4) 0.049(5) -0.001(3) 0.003(4) -0.011(4)
C15 0.059(6) 0.077(6) 0.092(7) -0.038(5) 0.052(5) -0.028(5)
C8 0.045(5) 0.081(6) 0.091(6) -0.052(5) 0.031(5) -0.032(4)
C9 0.042(5) 0.053(4) 0.064(5) -0.023(4) 0.008(4) 0.000(3)
C13 0.048(5) 0.056(4) 0.042(4) 0.001(3) 0.004(3) 0.008(3)
C14 0.052(5) 0.071(5) 0.044(4) -0.006(4) 0.017(4) -0.005(4)
C12 0.070(6) 0.054(5) 0.040(4) 0.000(3) 0.002(4) 0.010(4)
C11 0.081(7) 0.070(5) 0.051(5) -0.020(4) -0.019(5) 0.028(5)
C10 0.041(5) 0.062(5) 0.075(6) -0.030(4) -0.002(4) 0.001(3)
C1 0.043(5) 0.067(5) 0.091(6) -0.030(5) 0.023(4) -0.005(4)
C2 0.029(4) 0.071(5) 0.057(5) -0.026(4) 0.003(3) -0.002(3)
C5 0.036(4) 0.049(4) 0.057(4) -0.004(3) 0.004(3) -0.007(3)
C4 0.045(5) 0.052(4) 0.059(5) -0.005(3) 0.005(4) -0.004(3)
C3 0.033(4) 0.072(5) 0.072(5) -0.010(4) 0.008(4) 0.002(4)
C7 0.038(4) 0.038(3) 0.036(3) -0.004(3) 0.002(3) -0.008(3)
Cl1 0.174(3) 0.0708(16) 0.089(2) 0.0030(14) 0.0234(19) -0.0321(17)
O10 0.255(11) 0.060(4) 0.051(4) -0.007(3) 0.034(5) -0.017(5)

loop_
_atom_type_symbol
_atom_type_description
_atom_type_scat_dispersion_real
_atom_type_scat_dispersion_imag
_atom_type_scat_source
C C 0.0033 0.0016 'International Tables Vol C Tables 4.2.6.8 and 6.1.1.4'
H H 0.0000 0.0000 'International Tables Vol C Tables 4.2.6.8 and 6.1.1.4'
N N 0.0061 0.0033 'International Tables Vol C Tables 4.2.6.8 and 6.1.1.4'
O O 0.0106 0.0060 'International Tables Vol C Tables 4.2.6.8 and 6.1.1.4'
Cl Cl 0.1484 0.1585 'International Tables Vol C Tables 4.2.6.8 and 6.1.1.4'
Co Co 0.3494 0.9721 'International Tables Vol C Tables 4.2.6.8 and 6.1.1.4'

loop_
_geom_angle_atom_site_label_1
_geom_angle_atom_site_label_2
_geom_angle_atom_site_label_3
_geom_angle
_geom_angle_site_symmetry_1
_geom_angle_site_symmetry_3
_geom_angle_publ_flag
N1 Co1 N3 111.1(2) . . ?
N1 Co1 N4 112.2(2) . . ?
N3 Co1 N4 110.1(2) . . ?
N1 Co1 O2 74.1(2) . . ?
N3 Co1 O2 153.5(2) . . ?
N4 Co1 O2 90.3(2) . . ?
N1 Co1 O1 153.4(2) . . ?
N3 Co1 O1 90.0(2) . . ?
N4 Co1 O1 72.7(2) . . ?
O2 Co1 O1 79.87(18) . . ?
N1 Co1 O3 89.6(2) . . ?
N3 Co1 O3 73.21(19) . . ?
N4 Co1 O3 153.4(2) . . ?
O2 Co1 O3 80.99(17) . . ?
O1 Co1 O3 80.92(16) . . ?
N1 Co1 N2 72.2(3) . . ?
N3 Co1 N2 71.8(2) . . ?
N4 Co1 N2 72.8(2) . . ?
O2 Co1 N2 132.4(2) . . ?
O1 Co1 N2 131.9(2) . . ?
O3 Co1 N2 130.74(18) . . ?
C21 O2 Co1 114.5(4) . . ?
C21 O2 H2 105.9(19) . . ?
Co1 O2 H2 135(2) . . ?
C14 O1 Co1 114.5(4) . . ?
C14 O1 H1 108.3(18) . . ?
Co1 O1 H1 136(2) . . ?
C7 O3 Co1 112.6(4) . . ?
C7 N5 H5A 120.0 . . ?
C7 N5 H5B 120.0 . . ?
H5A N5 H5B 120.0 . . ?
C20 N1 C16 119.8(7) . . ?
C20 N1 Co1 119.8(5) . . ?
C16 N1 Co1 120.4(6) . . ?
C15 N2 C8 114.4(6) . . ?
C15 N2 C1 111.2(6) . . ?
C8 N2 C1 110.4(7) . . ?
C15 N2 Co1 107.3(5) . . ?
C8 N2 Co1 105.9(4) . . ?
C1 N2 Co1 107.1(4) . . ?
C13 N4 C9 118.8(6) . . ?
C13 N4 Co1 120.8(5) . . ?
C9 N4 Co1 120.3(5) . . ?
C6 N3 C2 119.8(6) . . ?
C6 N3 Co1 118.7(5) . . ?
C2 N3 Co1 121.5(4) . . ?
N3 C6 C5 121.4(6) . . ?
N3 C6 C7 112.5(6) . . ?
C5 C6 C7 125.8(6) . . ?
N1 C16 C17 121.0(10) . . ?
N1 C16 C15 114.2(7) . . ?
C17 C16 C15 124.8(9) . . ?
C18 C17 C16 118.9(10) . . ?
C18 C17 H17 120.5 . . ?
C16 C17 H17 120.6 . . ?
C17 C18 C19 121.7(10) . . ?
C17 C18 H18 119.2 . . ?
C19 C18 H18 119.1 . . ?
C18 C19 C20 115.7(11) . . ?
C18 C19 H19 122.2 . . ?
C20 C19 H19 122.1 . . ?
N1 C20 C19 122.8(8) . . ?
N1 C20 C21 116.7(6) . . ?
C19 C20 C21 120.5(9) . . ?
O2 C21 C20 108.9(6) . . ?
O2 C21 H21A 109.9 . . ?
C20 C21 H21A 109.9 . . ?
O2 C21 H21B 109.9 . . ?
C20 C21 H21B 109.9 . . ?
H21A C21 H21B 108.3 . . ?
N2 C15 C16 109.5(6) . . ?
N2 C15 H15A 109.8 . . ?
C16 C15 H15A 109.8 . . ?
N2 C15 H15B 109.8 . . ?
C16 C15 H15B 109.8 . . ?
H15A C15 H15B 108.2 . . ?
N2 C8 C9 110.7(6) . . ?
N2 C8 H8A 109.5 . . ?
C9 C8 H8A 109.5 . . ?
N2 C8 H8B 109.5 . . ?
C9 C8 H8B 109.5 . . ?
H8A C8 H8B 108.1 . . ?
N4 C9 C10 121.8(7) . . ?
N4 C9 C8 114.0(6) . . ?
C10 C9 C8 124.0(7) . . ?
N4 C13 C12 122.1(7) . . ?
N4 C13 C14 115.9(6) . . ?
C12 C13 C14 122.0(7) . . ?
O1 C14 C13 109.8(6) . . ?
O1 C14 H14A 109.7 . . ?
C13 C14 H14A 109.7 . . ?
O1 C14 H14B 109.7 . . ?
C13 C14 H14B 109.7 . . ?
H14A C14 H14B 108.2 . . ?
C11 C12 C13 119.1(7) . . ?
C11 C12 H12 120.5 . . ?
C13 C12 H12 120.4 . . ?
C12 C11 C10 118.5(7) . . ?
C12 C11 H11 120.7 . . ?
C10 C11 H11 120.8 . . ?
C9 C10 C11 119.6(8) . . ?
C9 C10 H10 120.2 . . ?
C11 C10 H10 120.2 . . ?
N2 C1 C2 108.3(7) . . ?
N2 C1 H1A 110.0 . . ?
C2 C1 H1A 110.0 . . ?
N2 C1 H1B 110.0 . . ?
C2 C1 H1B 110.1 . . ?
H1A C1 H1B 108.4 . . ?
N3 C2 C3 120.8(6) . . ?
N3 C2 C1 115.2(6) . . ?
C3 C2 C1 124.1(7) . . ?
C6 C5 C4 118.8(6) . . ?
C6 C5 H5 120.6 . . ?
C4 C5 H5 120.6 . . ?
C3 C4 C5 118.2(7) . . ?
C3 C4 H4 120.9 . . ?
C5 C4 H4 120.9 . . ?
C2 C3 C4 120.8(7) . . ?
C2 C3 H3 119.6 . . ?
C4 C3 H3 119.6 . . ?
O3 C7 N5 121.2(6) . . ?
O3 C7 C6 119.6(5) . . ?
N5 C7 C6 119.1(5) . . ?
H10A O10 H10B 104.5 . . ?

loop_
_geom_bond_atom_site_label_1
_geom_bond_atom_site_label_2
_geom_bond_distance
_geom_bond_site_symmetry_2
_geom_bond_publ_flag
Co1 N1 2.087(6) . ?
Co1 N3 2.115(6) . ?
Co1 N4 2.118(6) . ?
Co1 O2 2.189(5) . ?
Co1 O1 2.217(4) . ?
Co1 O3 2.258(4) . ?
Co1 N2 2.332(6) . ?
O2 C21 1.428(8) . ?
O2 H2 0.860(10) . ?
O1 C14 1.424(8) . ?
O1 H1 0.852(9) . ?
O3 C7 1.251(7) . ?
N5 C7 1.330(8) . ?
N5 H5A 0.8600 . ?
N5 H5B 0.8600 . ?
N1 C20 1.316(10) . ?
N1 C16 1.368(9) . ?
N2 C15 1.421(11) . ?
N2 C8 1.461(9) . ?
N2 C1 1.492(10) . ?
N4 C13 1.326(9) . ?
N4 C9 1.364(9) . ?
N3 C6 1.338(8) . ?
N3 C2 1.341(9) . ?
C6 C5 1.380(9) . ?
C6 C7 1.473(9) . ?
C16 C17 1.391(12) . ?
C16 C15 1.503(14) . ?
C17 C18 1.321(18) . ?
C17 H17 0.9300 . ?
C18 C19 1.436(15) . ?
C18 H18 0.9300 . ?
C19 C20 1.392(11) . ?
C19 H19 0.9300 . ?
C20 C21 1.505(10) . ?
C21 H21A 0.9700 . ?
C21 H21B 0.9700 . ?
C15 H15A 0.9700 . ?
C15 H15B 0.9700 . ?
C8 C9 1.484(11) . ?
C8 H8A 0.9700 . ?
C8 H8B 0.9700 . ?
C9 C10 1.373(11) . ?
C13 C12 1.410(10) . ?
C13 C14 1.473(10) . ?
C14 H14A 0.9700 . ?
C14 H14B 0.9700 . ?
C12 C11 1.372(12) . ?
C12 H12 0.9300 . ?
C11 C10 1.402(12) . ?
C11 H11 0.9300 . ?
C10 H10 0.9300 . ?
C1 C2 1.494(10) . ?
C1 H1A 0.9700 . ?
C1 H1B 0.9700 . ?
C2 C3 1.363(10) . ?
C5 C4 1.395(10) . ?
C5 H5 0.9300 . ?
C4 C3 1.367(10) . ?
C4 H4 0.9300 . ?
C3 H3 0.9300 . ?
O10 H10A 0.8500 . ?
O10 H10B 0.8500 . ?

loop_
_geom_torsion_atom_site_label_1
_geom_torsion_atom_site_label_2
_geom_torsion_atom_site_label_3
_geom_torsion_atom_site_label_4
_geom_torsion
_geom_torsion_site_symmetry_1
_geom_torsion_site_symmetry_2
_geom_torsion_site_symmetry_3
_geom_torsion_site_symmetry_4
_geom_torsion_publ_flag
C2 N3 C6 C5 -4.2(10) . . . . ?
Co1 N3 C6 C5 175.1(5) . . . . ?
C2 N3 C6 C7 170.1(6) . . . . ?
Co1 N3 C6 C7 -10.6(7) . . . . ?
C20 N1 C16 C17 0.7(11) . . . . ?
Co1 N1 C16 C17 -176.3(7) . . . . ?
C20 N1 C16 C15 -178.4(6) . . . . ?
Co1 N1 C16 C15 4.6(9) . . . . ?
N1 C16 C17 C18 1.9(16) . . . . ?
C15 C16 C17 C18 -179.1(11) . . . . ?
C16 C17 C18 C19 -3.1(19) . . . . ?
C17 C18 C19 C20 1.7(17) . . . . ?
C16 N1 C20 C19 -2.2(11) . . . . ?
Co1 N1 C20 C19 174.9(6) . . . . ?
C16 N1 C20 C21 175.4(6) . . . . ?
Co1 N1 C20 C21 -7.6(8) . . . . ?
C18 C19 C20 N1 1.0(13) . . . . ?
C18 C19 C20 C21 -176.5(8) . . . . ?
Co1 O2 C21 C20 24.5(7) . . . . ?
N1 C20 C21 O2 -11.8(9) . . . . ?
C19 C20 C21 O2 165.8(7) . . . . ?
C8 N2 C15 C16 75.4(9) . . . . ?
C1 N2 C15 C16 -158.6(6) . . . . ?
Co1 N2 C15 C16 -41.8(7) . . . . ?
N1 C16 C15 N2 27.4(9) . . . . ?
C17 C16 C15 N2 -151.7(8) . . . . ?
C15 N2 C8 C9 -160.5(7) . . . . ?
C1 N2 C8 C9 73.1(8) . . . . ?
Co1 N2 C8 C9 -42.5(9) . . . . ?
C13 N4 C9 C10 0.5(10) . . . . ?
Co1 N4 C9 C10 176.3(5) . . . . ?
C13 N4 C9 C8 -174.8(7) . . . . ?
Co1 N4 C9 C8 1.0(9) . . . . ?
N2 C8 C9 N4 30.1(10) . . . . ?
N2 C8 C9 C10 -145.1(8) . . . . ?
C9 N4 C13 C12 -3.3(10) . . . . ?
Co1 N4 C13 C12 -179.1(5) . . . . ?
C9 N4 C13 C14 176.8(6) . . . . ?
Co1 N4 C13 C14 1.0(9) . . . . ?
Co1 O1 C14 C13 27.6(7) . . . . ?
N4 C13 C14 O1 -19.0(9) . . . . ?
C12 C13 C14 O1 161.0(6) . . . . ?
N4 C13 C12 C11 3.9(11) . . . . ?
C14 C13 C12 C11 -176.2(7) . . . . ?
C13 C12 C11 C10 -1.6(11) . . . . ?
N4 C9 C10 C11 1.7(11) . . . . ?
C8 C9 C10 C11 176.5(8) . . . . ?
C12 C11 C10 C9 -1.1(11) . . . . ?
C15 N2 C1 C2 75.9(8) . . . . ?
C8 N2 C1 C2 -156.0(6) . . . . ?
Co1 N2 C1 C2 -41.1(7) . . . . ?
C6 N3 C2 C3 4.4(11) . . . . ?
Co1 N3 C2 C3 -174.9(6) . . . . ?
C6 N3 C2 C1 -175.9(7) . . . . ?
Co1 N3 C2 C1 4.8(9) . . . . ?
N2 C1 C2 N3 26.5(9) . . . . ?
N2 C1 C2 C3 -153.8(8) . . . . ?
N3 C6 C5 C4 0.4(10) . . . . ?
C7 C6 C5 C4 -173.1(6) . . . . ?
C6 C5 C4 C3 3.2(11) . . . . ?
N3 C2 C3 C4 -0.8(12) . . . . ?
C1 C2 C3 C4 179.6(8) . . . . ?
C5 C4 C3 C2 -3.0(12) . . . . ?
Co1 O3 C7 N5 -167.2(5) . . . . ?
Co1 O3 C7 C6 16.4(7) . . . . ?
N3 C6 C7 O3 -5.0(8) . . . . ?
C5 C6 C7 O3 169.0(6) . . . . ?
N3 C6 C7 N5 178.6(6) . . . . ?
C5 C6 C7 N5 -7.5(10) . . . . ?
